data_1550899
loop_
_publ_author_name
'Peng, Yan'
'Singh, Mukesh Kumar'
'Mereacre, Valeriu'
'Anson, Christopher'
'Rajaraman, Gopalan'
'Powell, Annie K.'

_publ_section_title
;
 Mechanism of Magnetization Relaxation in {MIII2DyIII2} (M = Cr, Mn, Fe,
 Al) &#x201C;Butterfly&#x201D; Complexes: How Important Are the Transition
 Metal Ions Here?
;
_journal_name_full 'Chemical Science'
_journal_paper_doi 10.1039/C8SC05362F
_journal_year 2019
_chemical_formula_moiety 'C68 H72 Al2 Dy0.18 N4 O18 Y1.82, 2(C2 H3 N)'
_chemical_formula_sum 'C72 H78 Al2 Dy0.18 N6 O18 Y1.82'
_chemical_formula_weight 1560.43
_space_group_crystal_system monoclinic
_space_group_IT_number 15
_space_group_name_Hall '-C 2yc'
_space_group_name_H-M_alt 'C 1 2/c 1'
_symmetry_space_group_name_Hall '-C 2yc'
_symmetry_space_group_name_H-M 'C 1 2/c 1'
_atom_sites_solution_hydrogens mixed
_atom_sites_solution_primary 'intrinsic phasing'
_atom_sites_solution_secondary difmap
_audit_creation_date 2018-11-20
_audit_creation_method
;
Olex2 1.2
(compiled 2018.05.29 svn.r3508 for OlexSys, GUI svn.r5506)
;
_audit_update_record
;
2018-11-21 deposited with the CCDC.    2019-04-04 downloaded from the CCDC.
;
_cell_angle_alpha 90
_cell_angle_beta 94.202(1)
_cell_angle_gamma 90
_cell_formula_units_Z 4
_cell_length_a 27.5982(3)
_cell_length_b 10.6800(2)
_cell_length_c 24.4179(3)
_cell_measurement_reflns_used 12012
_cell_measurement_temperature 150(2)
_cell_measurement_theta_max 70.8260
_cell_measurement_theta_min 4.4290
_cell_volume 7177.80(18)
_computing_cell_refinement
;
CrysAlisPro, Agilent Technologies,
Version 1.171.37.34 (release 22-05-2014 CrysAlis171 .NET)
(compiled May 22 2014,16:03:01)
;
_computing_data_collection
;
CrysAlisPro, Agilent Technologies,
Version 1.171.37.34 (release 22-05-2014 CrysAlis171 .NET)
(compiled May 22 2014,16:03:01)
;
_computing_data_reduction
;
CrysAlisPro, Agilent Technologies,
Version 1.171.37.34 (release 22-05-2014 CrysAlis171 .NET)
(compiled May 22 2014,16:03:01)
;
_computing_molecular_graphics 'Olex2 (Dolomanov et al., 2009)'
_computing_publication_material 'Olex2 (Dolomanov et al., 2009)'
_computing_structure_refinement 'ShelXL (Sheldrick, 2015)'
_computing_structure_solution 'ShelXT (Sheldrick, 2015)'
_diffrn_ambient_environment N~2~
_diffrn_ambient_temperature 149.99(10)
_diffrn_detector 'CCD plate'
_diffrn_detector_area_resol_mean 8.0534
_diffrn_detector_type Eos
_diffrn_measured_fraction_theta_full 0.999
_diffrn_measured_fraction_theta_max 0.982
_diffrn_measurement_details
;
#__ type_ start__ end____ width___ exp.time_
  1 omega  -43.00   18.00   1.0000    1.1300
omega____ theta____ kappa____ phi______ frames
    -        0.0000  102.0000  -46.4319 61

#__ type_ start__ end____ width___ exp.time_
  2 omega  -30.00   70.00   1.0000    1.1300
omega____ theta____ kappa____ phi______ frames
    -        0.0000   77.0000 -180.0000 100

#__ type_ start__ end____ width___ exp.time_
  3 omega   28.00  126.00   1.0000    4.5200
omega____ theta____ kappa____ phi______ frames
    -       54.0000   38.0000   30.0000 98

#__ type_ start__ end____ width___ exp.time_
  4 omega   23.00  111.00   1.0000    4.5200
omega____ theta____ kappa____ phi______ frames
    -       54.0000 -125.0000 -120.0000 88

#__ type_ start__ end____ width___ exp.time_
  5 omega  -15.00   75.00   1.0000    4.5200
omega____ theta____ kappa____ phi______ frames
    -       54.0000  -57.0000  120.0000 90

#__ type_ start__ end____ width___ exp.time_
  6 omega   33.00  123.00   1.0000    4.5200
omega____ theta____ kappa____ phi______ frames
    -       54.0000   57.0000  -90.0000 90

#__ type_ start__ end____ width___ exp.time_
  7 omega   33.00  123.00   1.0000    4.5200
omega____ theta____ kappa____ phi______ frames
    -       54.0000   57.0000  -60.0000 90

#__ type_ start__ end____ width___ exp.time_
  8 omega   36.00   93.00   1.0000    4.5200
omega____ theta____ kappa____ phi______ frames
    -      108.0000  -38.0000 -150.0000 57

#__ type_ start__ end____ width___ exp.time_
  9 omega   74.00  178.00   1.0000    4.5200
omega____ theta____ kappa____ phi______ frames
    -      108.0000   25.0000   30.0000 104

#__ type_ start__ end____ width___ exp.time_
 10 omega  100.00  178.00   1.0000    4.5200
omega____ theta____ kappa____ phi______ frames
    -      108.0000  111.0000 -150.0000 78

#__ type_ start__ end____ width___ exp.time_
 11 omega   38.00  104.00   1.0000    4.5200
omega____ theta____ kappa____ phi______ frames
    -      108.0000  -50.0000  -60.0000 66

#__ type_ start__ end____ width___ exp.time_
 12 omega   36.00   93.00   1.0000    4.5200
omega____ theta____ kappa____ phi______ frames
    -      108.0000  -38.0000    0.0000 57

#__ type_ start__ end____ width___ exp.time_
 13 omega   36.00  116.00   1.0000    4.5200
omega____ theta____ kappa____ phi______ frames
    -      108.0000 -111.0000  150.0000 80

#__ type_ start__ end____ width___ exp.time_
 14 omega   35.00   94.00   1.0000    4.5200
omega____ theta____ kappa____ phi______ frames
    -      108.0000  -25.0000    0.0000 59

#__ type_ start__ end____ width___ exp.time_
 15 omega   35.00   94.00   1.0000    4.5200
omega____ theta____ kappa____ phi______ frames
    -      108.0000  -25.0000 -120.0000 59

#__ type_ start__ end____ width___ exp.time_
 16 omega   36.00   93.00   1.0000    4.5200
omega____ theta____ kappa____ phi______ frames
    -      108.0000  -38.0000 -120.0000 57

#__ type_ start__ end____ width___ exp.time_
 17 omega   38.00  104.00   1.0000    4.5200
omega____ theta____ kappa____ phi______ frames
    -      108.0000  -50.0000  120.0000 66

#__ type_ start__ end____ width___ exp.time_
 18 omega  -69.00   21.00   1.0000    1.1300
omega____ theta____ kappa____ phi______ frames
    -        0.0000  -57.0000  120.0000 90

#__ type_ start__ end____ width___ exp.time_
 19 omega  -72.00   26.00   1.0000    1.1300
omega____ theta____ kappa____ phi______ frames
    -        0.0000  -38.0000    0.0000 98
;
_diffrn_measurement_device 'four-circle diffractometer'
_diffrn_measurement_device_type 'SuperNova, Dual, Cu at zero, Eos'
_diffrn_measurement_method '\w scans'
_diffrn_orient_matrix_UB_11 -0.0099299000
_diffrn_orient_matrix_UB_12 0.0075639000
_diffrn_orient_matrix_UB_13 -0.0628417000
_diffrn_orient_matrix_UB_21 -0.0535309000
_diffrn_orient_matrix_UB_22 0.0327463000
_diffrn_orient_matrix_UB_23 0.0072152000
_diffrn_orient_matrix_UB_31 0.0130087000
_diffrn_orient_matrix_UB_32 0.1402264000
_diffrn_orient_matrix_UB_33 0.0017220000
_diffrn_radiation_monochromator mirror
_diffrn_radiation_probe x-ray
_diffrn_radiation_type CuK\a
_diffrn_radiation_wavelength 1.54184
_diffrn_reflns_av_R_equivalents 0.0316
_diffrn_reflns_av_unetI/netI 0.0315
_diffrn_reflns_Laue_measured_fraction_full 0.999
_diffrn_reflns_Laue_measured_fraction_max 0.982
_diffrn_reflns_limit_h_max 33
_diffrn_reflns_limit_h_min -33
_diffrn_reflns_limit_k_max 12
_diffrn_reflns_limit_k_min -7
_diffrn_reflns_limit_l_max 29
_diffrn_reflns_limit_l_min -28
_diffrn_reflns_number 20216
_diffrn_reflns_point_group_measured_fraction_full 0.999
_diffrn_reflns_point_group_measured_fraction_max 0.982
_diffrn_reflns_theta_full 67.684
_diffrn_reflns_theta_max 71.068
_diffrn_reflns_theta_min 4.441
_diffrn_source 'sealed X-ray tube'
_diffrn_source_type 'SuperNova (Cu) X-ray Source'
_exptl_absorpt_coefficient_mu 3.810
_exptl_absorpt_correction_T_max 0.804
_exptl_absorpt_correction_T_min 0.671
_exptl_absorpt_correction_type multi-scan
_exptl_absorpt_process_details
;
CrysAlisPro, Agilent Technologies,
Version 1.171.37.34 (release 22-05-2014 CrysAlis171 .NET)
(compiled May 22 2014,16:03:01)
Empirical absorption correction using spherical harmonics,
 implemented in SCALE3 ABSPACK scaling algorithm.
;
_exptl_crystal_colour colourless
_exptl_crystal_density_diffrn 1.444
_exptl_crystal_description block
_exptl_crystal_F_000 3219
_exptl_crystal_size_max 0.09
_exptl_crystal_size_mid 0.08
_exptl_crystal_size_min 0.06
_refine_diff_density_max 0.350
_refine_diff_density_min -0.537
_refine_diff_density_rms 0.057
_refine_ls_extinction_method none
_refine_ls_goodness_of_fit_ref 1.042
_refine_ls_hydrogen_treatment mixed
_refine_ls_matrix_type full
_refine_ls_number_parameters 459
_refine_ls_number_reflns 6811
_refine_ls_number_restraints 1
_refine_ls_restrained_S_all 1.042
_refine_ls_R_factor_all 0.0322
_refine_ls_R_factor_gt 0.0287
_refine_ls_shift/su_max 0.004
_refine_ls_shift/su_mean 0.000
_refine_ls_structure_factor_coef Fsqd
_refine_ls_weighting_details 'w=1/[\s^2^(Fo^2^)+(0.0360P)^2^+5.6915P] where P=(Fo^2^+2Fc^2^)/3'
_refine_ls_weighting_scheme calc
_refine_ls_wR_factor_gt 0.0710
_refine_ls_wR_factor_ref 0.0735
_reflns_Friedel_coverage 0.000
_reflns_number_gt 6259
_reflns_number_total 6811
_reflns_threshold_expression 'I > 2\s(I)'
_cod_data_source_file c8sc05362f3.cif
_cod_data_source_block p1506121
_cod_database_code 1550899
_shelx_shelxl_version_number 2018/3
_shelx_space_group_comment
;
The symmetry employed for this shelxl refinement is uniquely defined
by the following loop, which should always be used as a source of
symmetry information in preference to the above space-group names.
They are only intended as comments.
;
_shelx_estimated_absorpt_t_max 0.804
_shelx_estimated_absorpt_t_min 0.726
_reflns_odcompleteness_completeness 99.96
_reflns_odcompleteness_iscentric 1
_reflns_odcompleteness_theta 66.97
_olex2_refinement_description
;
1. Fixed Uiso
 At 1.2 times of:
  All C(H) groups, All C(H,H) groups, All O(H) groups
 At 1.5 times of:
  All C(H,H,H) groups
2. Shared sites
{Y1, Dy1}
3. Restrained distances
 O1-H1
 0.88 with sigma of 0.04
4. Uiso/Uaniso restraints and constraints
Uanis(Y1) = Uanis(Dy1)
5. Others
 Sof(Dy1)=1-FVAR(1)
 Sof(Y1)=FVAR(1)
6.a Secondary CH2 refined with riding coordinates:
 C1(H1A,H1B), C2(H2A,H2B), C3(H3A,H3B), C4(H4A,H4B), C5(H5A,H5B)
6.b Aromatic/amide H refined with riding coordinates:
 C7(H7), C8(H8), C9(H9), C10(H10), C13(H13), C14(H14), C16(H16), C17(H17),
 C21(H21), C22(H22), C24(H24), C25(H25), C29(H29), C30(H30), C32(H32), C33(H33)
6.c Idealised Me refined as rotating group:
 C18(H18A,H18B,H18C), C26(H26A,H26B,H26C), C34(H34A,H34B,H34C), C42(H42A,H42B,
 H42C)
;
_olex2_submission_special_instructions 'No special instructions were received'

loop_
_space_group_symop_operation_xyz
'x, y, z'
'-x, y, -z+1/2'
'x+1/2, y+1/2, z'
'-x+1/2, y+1/2, -z+1/2'
'-x, -y, -z'
'x, -y, z-1/2'
'-x+1/2, -y+1/2, -z'
'x+1/2, -y+1/2, z-1/2'

loop_
_atom_site_label
_atom_site_type_symbol
_atom_site_fract_x
_atom_site_fract_y
_atom_site_fract_z
_atom_site_U_iso_or_equiv
_atom_site_adp_type
_atom_site_occupancy
_atom_site_site_symmetry_order
_atom_site_calc_flag
_atom_site_refinement_flags_posn
_atom_site_refinement_flags_occupancy
_atom_site_disorder_assembly
_atom_site_disorder_group
Al1 Al 0.74125(2) 0.33510(5) 0.45101(2) 0.01917(13) Uani 1 1 d . . . .
Y1 Y 0.79887(2) 0.06408(2) 0.42963(2) 0.01860(6) Uani 0.910(2) 1 d . P A 1
Dy1 Dy 0.79887(2) 0.06408(2) 0.42963(2) 0.01860(6) Uani 0.090(2) 1 d . P A 2
O1 O 0.79241(5) 0.23926(13) 0.49053(5) 0.0194(3) Uani 1 1 d D . . .
H1 H 0.8168(8) 0.274(2) 0.4985(9) 0.023 Uiso 1 1 d DR . . .
N1 N 0.72165(6) -0.06293(15) 0.39954(7) 0.0255(4) Uani 1 1 d . . . .
C1 C 0.68042(8) 0.0235(2) 0.38411(10) 0.0328(5) Uani 1 1 d . . . .
H1A H 0.659881 0.031399 0.415511 0.039 Uiso 1 1 calc R . . .
H1B H 0.660194 -0.013093 0.352972 0.039 Uiso 1 1 calc R . . .
C2 C 0.69715(7) 0.1522(2) 0.36810(8) 0.0294(5) Uani 1 1 d . . . .
H2A H 0.709177 0.148993 0.330908 0.035 Uiso 1 1 calc R . . .
H2B H 0.669458 0.211254 0.367180 0.035 Uiso 1 1 calc R . . .
O2 O 0.73439(5) 0.19453(13) 0.40593(5) 0.0225(3) Uani 1 1 d . . . .
C3 C 0.71234(7) -0.13769(19) 0.44893(8) 0.0279(4) Uani 1 1 d . . . .
H3A H 0.738170 -0.201457 0.455323 0.033 Uiso 1 1 calc R . . .
H3B H 0.680889 -0.181874 0.442653 0.033 Uiso 1 1 calc R . . .
C4 C 0.71112(7) -0.05468(19) 0.49928(9) 0.0262(4) Uani 1 1 d . . . .
H4A H 0.680550 -0.005846 0.497278 0.031 Uiso 1 1 calc R . . .
H4B H 0.712163 -0.107168 0.532762 0.031 Uiso 1 1 calc R . . .
O3 O 0.75119(5) 0.02748(13) 0.50208(5) 0.0215(3) Uani 1 1 d . . . .
C5 C 0.73137(8) -0.1477(2) 0.35382(9) 0.0323(5) Uani 1 1 d . . . .
H5A H 0.700134 -0.179684 0.336814 0.039 Uiso 1 1 calc R . . .
H5B H 0.750532 -0.220187 0.368473 0.039 Uiso 1 1 calc R . . .
C6 C 0.75862(8) -0.0836(2) 0.31065(9) 0.0299(5) Uani 1 1 d . . . .
C7 C 0.75401(9) -0.1224(2) 0.25609(9) 0.0404(6) Uani 1 1 d . . . .
H7 H 0.731634 -0.186605 0.244776 0.048 Uiso 1 1 calc R . . .
C8 C 0.78226(10) -0.0667(3) 0.21860(10) 0.0452(6) Uani 1 1 d . . . .
H8 H 0.779622 -0.092061 0.181201 0.054 Uiso 1 1 calc R . . .
C9 C 0.81429(9) 0.0260(3) 0.23617(9) 0.0406(6) Uani 1 1 d . . . .
H9 H 0.834206 0.065560 0.211177 0.049 Uiso 1 1 calc R . . .
C10 C 0.81702(9) 0.0607(2) 0.29119(9) 0.0336(5) Uani 1 1 d . . . .
H10 H 0.839285 0.124500 0.303337 0.040 Uiso 1 1 calc R . . .
N2 N 0.78934(6) 0.00755(17) 0.32786(7) 0.0282(4) Uani 1 1 d . . . .
O4 O 0.78426(5) 0.40662(13) 0.40336(5) 0.0236(3) Uani 1 1 d . . . .
O5 O 0.83356(5) 0.24430(13) 0.38824(5) 0.0251(3) Uani 1 1 d . . . .
C11 C 0.81964(7) 0.35463(19) 0.38095(8) 0.0233(4) Uani 1 1 d . . . .
C12 C 0.84545(7) 0.43674(19) 0.34261(8) 0.0252(4) Uani 1 1 d . . . .
C13 C 0.88448(8) 0.3899(2) 0.31629(10) 0.0361(5) Uani 1 1 d . . . .
H13 H 0.894452 0.305506 0.322105 0.043 Uiso 1 1 calc R . . .
C14 C 0.90881(9) 0.4656(3) 0.28174(11) 0.0458(6) Uani 1 1 d . . . .
H14 H 0.935321 0.432135 0.263761 0.055 Uiso 1 1 calc R . . .
C15 C 0.89546(9) 0.5893(3) 0.27263(10) 0.0400(6) Uani 1 1 d . . . .
C16 C 0.85601(8) 0.6351(2) 0.29833(10) 0.0367(5) Uani 1 1 d . . . .
H16 H 0.845802 0.719183 0.292111 0.044 Uiso 1 1 calc R . . .
C17 C 0.83124(8) 0.5594(2) 0.33310(9) 0.0312(5) Uani 1 1 d . . . .
H17 H 0.804286 0.592113 0.350507 0.037 Uiso 1 1 calc R . . .
C18 C 0.92330(10) 0.6729(3) 0.23604(12) 0.0587(8) Uani 1 1 d . . . .
H18A H 0.902473 0.695281 0.203266 0.088 Uiso 1 1 calc GR . . .
H18B H 0.952108 0.628535 0.225063 0.088 Uiso 1 1 calc GR . . .
H18C H 0.933351 0.749225 0.256095 0.088 Uiso 1 1 calc GR . . .
O6 O 0.81548(5) 0.09274(13) 0.58445(5) 0.0235(3) Uani 1 1 d . . . .
O7 O 0.85145(5) 0.02705(14) 0.50995(5) 0.0255(3) Uani 1 1 d . . . .
C19 C 0.84881(7) 0.03732(19) 0.56023(8) 0.0234(4) Uani 1 1 d . . . .
C20 C 0.89033(7) -0.0165(2) 0.59599(8) 0.0259(4) Uani 1 1 d . . . .
C21 C 0.91458(9) -0.1204(2) 0.57772(10) 0.0368(5) Uani 1 1 d . . . .
H21 H 0.902934 -0.161777 0.544923 0.044 Uiso 1 1 calc R . . .
C22 C 0.95592(9) -0.1636(2) 0.60751(11) 0.0435(6) Uani 1 1 d . . . .
H22 H 0.971495 -0.237130 0.595677 0.052 Uiso 1 1 calc R . . .
C23 C 0.97496(9) -0.1022(3) 0.65407(10) 0.0399(6) Uani 1 1 d . . . .
C24 C 0.95001(9) 0.0001(2) 0.67241(10) 0.0396(6) Uani 1 1 d . . . .
H24 H 0.962100 0.042531 0.704770 0.048 Uiso 1 1 calc R . . .
C25 C 0.90735(8) 0.0418(2) 0.64407(9) 0.0319(5) Uani 1 1 d . . . .
H25 H 0.889988 0.110298 0.657854 0.038 Uiso 1 1 calc R . . .
C26 C 1.02315(10) -0.1438(3) 0.68185(12) 0.0608(8) Uani 1 1 d . . . .
H26A H 1.029622 -0.097311 0.716205 0.091 Uiso 1 1 calc GR . . .
H26B H 1.049132 -0.127412 0.657502 0.091 Uiso 1 1 calc GR . . .
H26C H 1.021889 -0.233638 0.689796 0.091 Uiso 1 1 calc GR . . .
O8 O 0.87814(5) -0.00114(13) 0.40198(6) 0.0253(3) Uani 1 1 d . . . .
O9 O 0.82766(5) -0.14822(14) 0.42595(6) 0.0277(3) Uani 1 1 d . . . .
C27 C 0.86974(7) -0.1139(2) 0.41368(8) 0.0244(4) Uani 1 1 d . . . .
C28 C 0.90943(7) -0.20838(19) 0.41330(8) 0.0257(4) Uani 1 1 d . . . .
C29 C 0.90445(8) -0.3248(2) 0.43689(9) 0.0347(5) Uani 1 1 d . . . .
H29 H 0.875957 -0.343754 0.454871 0.042 Uiso 1 1 calc R . . .
C30 C 0.94069(9) -0.4145(2) 0.43456(11) 0.0412(6) Uani 1 1 d . . . .
H30 H 0.936896 -0.493720 0.451381 0.049 Uiso 1 1 calc R . . .
C31 C 0.98234(9) -0.3897(2) 0.40800(11) 0.0403(6) Uani 1 1 d . . . .
C32 C 0.98751(8) -0.2722(2) 0.38514(11) 0.0405(6) Uani 1 1 d . . . .
H32 H 1.016052 -0.253228 0.367272 0.049 Uiso 1 1 calc R . . .
C33 C 0.95169(8) -0.1820(2) 0.38792(9) 0.0329(5) Uani 1 1 d . . . .
H33 H 0.956062 -0.101590 0.372370 0.040 Uiso 1 1 calc R . . .
C34 C 1.02050(11) -0.4896(3) 0.40283(14) 0.0593(8) Uani 1 1 d . . . .
H34A H 1.011910 -0.540843 0.370253 0.089 Uiso 1 1 calc GR . . .
H34B H 1.022199 -0.542863 0.435604 0.089 Uiso 1 1 calc GR . . .
H34C H 1.052146 -0.450005 0.399272 0.089 Uiso 1 1 calc GR . . .
N41 N 0.89530(8) 0.3175(2) 0.51703(11) 0.0553(6) Uani 1 1 d . . . .
C41 C 0.92227(9) 0.2428(3) 0.50652(11) 0.0455(6) Uani 1 1 d . . . .
C42 C 0.95641(10) 0.1439(3) 0.49233(13) 0.0590(8) Uani 1 1 d . . . .
H42A H 0.947147 0.112572 0.455314 0.089 Uiso 1 1 calc GR . . .
H42B H 0.955405 0.075049 0.518763 0.089 Uiso 1 1 calc GR . . .
H42C H 0.989391 0.178275 0.493483 0.089 Uiso 1 1 calc GR . . .

loop_
_atom_site_aniso_label
_atom_site_aniso_U_11
_atom_site_aniso_U_22
_atom_site_aniso_U_33
_atom_site_aniso_U_23
_atom_site_aniso_U_13
_atom_site_aniso_U_12
Al1 0.0190(3) 0.0239(3) 0.0148(3) 0.0009(2) 0.0026(2) 0.0024(2)
Y1 0.01881(9) 0.02189(10) 0.01534(9) -0.00107(6) 0.00282(6) 0.00228(6)
Dy1 0.01881(9) 0.02189(10) 0.01534(9) -0.00107(6) 0.00282(6) 0.00228(6)
O1 0.0172(6) 0.0244(7) 0.0165(6) 0.0008(5) 0.0011(5) -0.0004(5)
N1 0.0259(9) 0.0242(9) 0.0262(9) -0.0034(7) 0.0008(7) 0.0039(7)
C1 0.0242(10) 0.0329(12) 0.0404(13) -0.0037(10) -0.0038(9) 0.0010(9)
C2 0.0282(10) 0.0335(12) 0.0252(10) -0.0029(9) -0.0067(8) 0.0042(9)
O2 0.0223(7) 0.0275(8) 0.0173(6) -0.0033(5) -0.0011(5) 0.0030(5)
C3 0.0277(10) 0.0229(11) 0.0334(11) -0.0019(8) 0.0049(8) -0.0035(8)
C4 0.0246(10) 0.0259(11) 0.0290(11) 0.0006(8) 0.0077(8) -0.0027(8)
O3 0.0211(6) 0.0245(7) 0.0192(6) -0.0008(5) 0.0040(5) -0.0009(5)
C5 0.0341(11) 0.0320(12) 0.0302(11) -0.0118(9) -0.0020(9) -0.0004(9)
C6 0.0321(11) 0.0328(12) 0.0242(11) -0.0058(9) -0.0028(8) 0.0083(9)
C7 0.0467(14) 0.0459(15) 0.0271(12) -0.0125(10) -0.0072(10) 0.0056(11)
C8 0.0571(16) 0.0586(18) 0.0191(11) -0.0084(10) -0.0038(11) 0.0119(13)
C9 0.0505(14) 0.0511(15) 0.0207(11) -0.0002(10) 0.0070(10) 0.0096(12)
C10 0.0393(12) 0.0390(13) 0.0230(11) -0.0021(9) 0.0059(9) 0.0057(10)
N2 0.0302(9) 0.0329(10) 0.0214(9) -0.0026(7) 0.0018(7) 0.0060(7)
O4 0.0268(7) 0.0256(7) 0.0194(7) 0.0010(5) 0.0073(5) 0.0042(6)
O5 0.0262(7) 0.0253(8) 0.0249(7) 0.0024(6) 0.0086(5) 0.0037(6)
C11 0.0233(9) 0.0292(11) 0.0175(9) -0.0001(8) 0.0025(7) 0.0014(8)
C12 0.0246(10) 0.0290(11) 0.0221(10) 0.0028(8) 0.0035(8) -0.0016(8)
C13 0.0321(12) 0.0365(13) 0.0413(13) 0.0096(10) 0.0145(10) 0.0075(10)
C14 0.0357(13) 0.0567(17) 0.0477(15) 0.0144(13) 0.0222(11) 0.0052(11)
C15 0.0336(12) 0.0508(15) 0.0356(13) 0.0169(11) 0.0029(10) -0.0073(11)
C16 0.0364(12) 0.0319(13) 0.0415(13) 0.0131(10) 0.0000(10) -0.0020(10)
C17 0.0318(11) 0.0317(12) 0.0304(12) 0.0038(9) 0.0058(9) 0.0027(9)
C18 0.0484(16) 0.070(2) 0.0585(18) 0.0339(16) 0.0109(13) -0.0108(14)
O6 0.0232(7) 0.0288(8) 0.0186(7) 0.0014(6) 0.0015(5) 0.0063(6)
O7 0.0249(7) 0.0327(8) 0.0189(7) -0.0005(6) 0.0021(5) 0.0065(6)
C19 0.0231(10) 0.0229(10) 0.0239(10) 0.0008(8) 0.0008(8) 0.0021(8)
C20 0.0255(10) 0.0287(11) 0.0236(10) 0.0038(8) 0.0013(8) 0.0054(8)
C21 0.0416(13) 0.0369(13) 0.0317(12) -0.0029(10) 0.0014(10) 0.0117(10)
C22 0.0453(14) 0.0405(14) 0.0451(14) 0.0038(11) 0.0056(11) 0.0224(11)
C23 0.0340(12) 0.0469(15) 0.0388(13) 0.0103(11) 0.0017(10) 0.0131(11)
C24 0.0391(13) 0.0463(15) 0.0320(12) 0.0004(10) -0.0072(10) 0.0087(11)
C25 0.0321(11) 0.0342(12) 0.0289(11) -0.0012(9) -0.0003(9) 0.0104(9)
C26 0.0450(16) 0.078(2) 0.0580(18) 0.0146(16) -0.0052(13) 0.0272(15)
O8 0.0268(7) 0.0247(8) 0.0249(7) 0.0005(6) 0.0052(6) 0.0025(6)
O9 0.0227(7) 0.0295(8) 0.0314(8) -0.0009(6) 0.0051(6) 0.0009(6)
C27 0.0269(10) 0.0277(11) 0.0186(9) -0.0045(8) 0.0019(8) 0.0001(8)
C28 0.0268(10) 0.0238(11) 0.0264(10) -0.0030(8) 0.0007(8) 0.0010(8)
C29 0.0324(11) 0.0321(12) 0.0399(13) 0.0025(10) 0.0044(9) -0.0021(9)
C30 0.0435(14) 0.0262(12) 0.0529(15) 0.0040(11) -0.0035(11) 0.0031(10)
C31 0.0376(13) 0.0323(13) 0.0501(15) -0.0077(11) -0.0030(11) 0.0106(10)
C32 0.0302(12) 0.0376(14) 0.0548(15) -0.0039(11) 0.0108(10) 0.0056(10)
C33 0.0308(11) 0.0273(12) 0.0414(13) 0.0011(9) 0.0077(9) 0.0030(9)
C34 0.0533(17) 0.0431(17) 0.080(2) -0.0106(15) -0.0031(15) 0.0194(13)
N41 0.0327(11) 0.0455(14) 0.0871(19) -0.0012(13) -0.0009(11) -0.0024(10)
C41 0.0326(13) 0.0513(17) 0.0523(16) 0.0030(12) 0.0006(11) -0.0118(12)
C42 0.0396(15) 0.066(2) 0.073(2) -0.0142(16) 0.0164(14) -0.0059(13)

loop_
_atom_type_symbol
_atom_type_description
_atom_type_scat_dispersion_real
_atom_type_scat_dispersion_imag
_atom_type_scat_source
C C 0.0181 0.0091 'International Tables Vol C Tables 4.2.6.8 and 6.1.1.4'
H H 0.0000 0.0000 'International Tables Vol C Tables 4.2.6.8 and 6.1.1.4'
Al Al 0.2130 0.2455 'International Tables Vol C Tables 4.2.6.8 and 6.1.1.4'
Dy Dy -9.8046 9.8477 'International Tables Vol C Tables 4.2.6.8 and 6.1.1.4'
N N 0.0311 0.0180 'International Tables Vol C Tables 4.2.6.8 and 6.1.1.4'
O O 0.0492 0.0322 'International Tables Vol C Tables 4.2.6.8 and 6.1.1.4'
Y Y -0.2670 2.0244 'International Tables Vol C Tables 4.2.6.8 and 6.1.1.4'

loop_
_geom_angle_atom_site_label_1
_geom_angle_atom_site_label_2
_geom_angle_atom_site_label_3
_geom_angle
_geom_angle_site_symmetry_1
_geom_angle_site_symmetry_3
O1 Al1 O1 77.73(6) 7_656 .
O2 Al1 O1 84.70(6) . .
O2 Al1 O1 94.11(6) . 7_656
O2 Al1 O3 178.22(7) . 7_656
O2 Al1 O4 90.18(6) . .
O2 Al1 O6 90.74(6) . 7_656
O3 Al1 O1 93.73(6) 7_656 .
O3 Al1 O1 84.72(6) 7_656 7_656
O3 Al1 O4 90.75(6) 7_656 .
O3 Al1 O6 90.70(6) 7_656 7_656
O4 Al1 O1 93.01(6) . .
O4 Al1 O1 169.36(6) . 7_656
O4 Al1 O6 95.15(6) . 7_656
O6 Al1 O1 170.66(7) 7_656 .
O6 Al1 O1 94.52(6) 7_656 7_656
O1 Y1 N1 119.12(5) . .
O1 Y1 N2 141.19(5) . .
O1 Y1 O5 71.76(4) . .
O1 Y1 O8 120.15(5) . .
O1 Y1 O9 142.73(5) . .
O2 Y1 O1 66.00(4) . .
O2 Y1 N1 68.90(5) . .
O2 Y1 O3 79.73(5) . .
O2 Y1 N2 82.86(5) . .
O2 Y1 O5 74.58(5) . .
O2 Y1 O7 136.05(5) . .
O2 Y1 O8 142.82(5) . .
O2 Y1 O9 144.36(5) . .
O3 Y1 O1 65.58(5) . .
O3 Y1 N1 68.02(5) . .
O3 Y1 N2 132.89(5) . .
O3 Y1 O5 136.27(5) . .
O3 Y1 O7 71.90(5) . .
O3 Y1 O8 137.35(5) . .
O3 Y1 O9 94.43(5) . .
N2 Y1 N1 64.88(6) . .
O5 Y1 N1 130.19(5) . .
O5 Y1 N2 78.22(5) . .
O5 Y1 O8 73.70(5) . .
O5 Y1 O9 126.56(4) . .
O7 Y1 O1 71.87(5) . .
O7 Y1 N1 125.83(5) . .
O7 Y1 N2 140.75(5) . .
O7 Y1 O5 103.96(5) . .
O7 Y1 O8 71.11(4) . .
O7 Y1 O9 72.05(5) . .
O8 Y1 N1 120.59(5) . .
O8 Y1 N2 72.14(5) . .
O9 Y1 N1 76.28(5) . .
O9 Y1 N2 75.61(5) . .
O9 Y1 O8 54.20(5) . .
O1 Dy1 N1 119.12(5) . .
O1 Dy1 N2 141.19(5) . .
O1 Dy1 O5 71.76(4) . .
O1 Dy1 O8 120.15(5) . .
O1 Dy1 O9 142.73(5) . .
O2 Dy1 O1 66.00(4) . .
O2 Dy1 N1 68.90(5) . .
O2 Dy1 O3 79.73(5) . .
O2 Dy1 N2 82.86(5) . .
O2 Dy1 O5 74.58(5) . .
O2 Dy1 O7 136.05(5) . .
O2 Dy1 O8 142.82(5) . .
O2 Dy1 O9 144.36(5) . .
O3 Dy1 O1 65.58(5) . .
O3 Dy1 N1 68.02(5) . .
O3 Dy1 N2 132.89(5) . .
O3 Dy1 O5 136.27(5) . .
O3 Dy1 O7 71.90(5) . .
O3 Dy1 O8 137.35(5) . .
O3 Dy1 O9 94.43(5) . .
N2 Dy1 N1 64.88(6) . .
O5 Dy1 N1 130.19(5) . .
O5 Dy1 N2 78.22(5) . .
O5 Dy1 O8 73.70(5) . .
O5 Dy1 O9 126.56(4) . .
O7 Dy1 O1 71.87(5) . .
O7 Dy1 N1 125.83(5) . .
O7 Dy1 N2 140.75(5) . .
O7 Dy1 O5 103.96(5) . .
O7 Dy1 O8 71.11(4) . .
O7 Dy1 O9 72.05(5) . .
O8 Dy1 N1 120.59(5) . .
O8 Dy1 N2 72.14(5) . .
O9 Dy1 N1 76.28(5) . .
O9 Dy1 N2 75.61(5) . .
O9 Dy1 O8 54.20(5) . .
Al1 O1 Al1 102.27(6) 7_656 .
Al1 O1 Y1 100.78(6) . .
Al1 O1 Y1 101.46(6) 7_656 .
Al1 O1 Dy1 101.46(6) 7_656 .
Al1 O1 Dy1 100.78(6) . .
Al1 O1 H1 117.2(17) . .
Al1 O1 H1 117.6(16) 7_656 .
Y1 O1 H1 115.0(17) . .
Dy1 O1 H1 115.0(17) . .
C1 N1 Y1 110.15(12) . .
C1 N1 Dy1 110.15(12) . .
C3 N1 Y1 103.85(12) . .
C3 N1 Dy1 103.85(12) . .
C3 N1 C1 111.33(16) . .
C5 N1 Y1 110.15(12) . .
C5 N1 Dy1 110.15(12) . .
C5 N1 C1 111.44(17) . .
C5 N1 C3 109.66(16) . .
N1 C1 H1A 109.0 . .
N1 C1 H1B 109.0 . .
N1 C1 C2 112.73(17) . .
H1A C1 H1B 107.8 . .
C2 C1 H1A 109.0 . .
C2 C1 H1B 109.0 . .
C1 C2 H2A 109.6 . .
C1 C2 H2B 109.6 . .
H2A C2 H2B 108.1 . .
O2 C2 C1 110.21(17) . .
O2 C2 H2A 109.6 . .
O2 C2 H2B 109.6 . .
Al1 O2 Y1 107.22(6) . .
Al1 O2 Dy1 107.22(6) . .
C2 O2 Al1 133.28(12) . .
C2 O2 Y1 119.04(12) . .
C2 O2 Dy1 119.04(12) . .
N1 C3 H3A 109.4 . .
N1 C3 H3B 109.4 . .
N1 C3 C4 111.06(16) . .
H3A C3 H3B 108.0 . .
C4 C3 H3A 109.4 . .
C4 C3 H3B 109.4 . .
C3 C4 H4A 109.7 . .
C3 C4 H4B 109.7 . .
H4A C4 H4B 108.2 . .
O3 C4 C3 109.82(16) . .
O3 C4 H4A 109.7 . .
O3 C4 H4B 109.7 . .
Al1 O3 Y1 107.00(6) 7_656 .
Al1 O3 Dy1 107.00(6) 7_656 .
C4 O3 Al1 124.91(12) . 7_656
C4 O3 Y1 123.79(11) . .
C4 O3 Dy1 123.79(11) . .
N1 C5 H5A 109.2 . .
N1 C5 H5B 109.2 . .
N1 C5 C6 112.27(18) . .
H5A C5 H5B 107.9 . .
C6 C5 H5A 109.2 . .
C6 C5 H5B 109.2 . .
C7 C6 C5 121.3(2) . .
N2 C6 C5 116.67(18) . .
N2 C6 C7 121.9(2) . .
C6 C7 H7 120.3 . .
C8 C7 C6 119.3(2) . .
C8 C7 H7 120.3 . .
C7 C8 H8 120.5 . .
C9 C8 C7 119.0(2) . .
C9 C8 H8 120.5 . .
C8 C9 H9 120.6 . .
C8 C9 C10 118.8(2) . .
C10 C9 H9 120.6 . .
C9 C10 H10 118.7 . .
N2 C10 C9 122.5(2) . .
N2 C10 H10 118.7 . .
C6 N2 Y1 119.71(14) . .
C6 N2 Dy1 119.71(14) . .
C6 N2 C10 118.42(19) . .
C10 N2 Y1 121.70(15) . .
C10 N2 Dy1 121.70(15) . .
C11 O4 Al1 128.53(13) . .
C11 O5 Y1 133.44(12) . .
C11 O5 Dy1 133.44(12) . .
O4 C11 C12 115.15(18) . .
O5 C11 O4 125.80(18) . .
O5 C11 C12 119.05(17) . .
C13 C12 C11 119.90(19) . .
C17 C12 C11 121.13(19) . .
C17 C12 C13 119.0(2) . .
C12 C13 H13 119.9 . .
C14 C13 C12 120.1(2) . .
C14 C13 H13 119.9 . .
C13 C14 H14 119.3 . .
C13 C14 C15 121.5(2) . .
C15 C14 H14 119.3 . .
C14 C15 C18 121.2(2) . .
C16 C15 C14 118.2(2) . .
C16 C15 C18 120.6(2) . .
C15 C16 H16 119.7 . .
C15 C16 C17 120.7(2) . .
C17 C16 H16 119.7 . .
C12 C17 C16 120.6(2) . .
C12 C17 H17 119.7 . .
C16 C17 H17 119.7 . .
C15 C18 H18A 109.5 . .
C15 C18 H18B 109.5 . .
C15 C18 H18C 109.5 . .
H18A C18 H18B 109.5 . .
H18A C18 H18C 109.5 . .
H18B C18 H18C 109.5 . .
C19 O6 Al1 125.20(13) . 7_656
C19 O7 Y1 136.30(12) . .
C19 O7 Dy1 136.30(12) . .
O6 C19 C20 116.96(17) . .
O7 C19 O6 126.64(18) . .
O7 C19 C20 116.34(17) . .
C21 C20 C19 119.00(19) . .
C25 C20 C19 121.26(19) . .
C25 C20 C21 119.5(2) . .
C20 C21 H21 120.1 . .
C20 C21 C22 119.7(2) . .
C22 C21 H21 120.1 . .
C21 C22 H22 119.3 . .
C23 C22 C21 121.4(2) . .
C23 C22 H22 119.3 . .
C22 C23 C26 119.8(2) . .
C24 C23 C22 118.2(2) . .
C24 C23 C26 121.9(3) . .
C23 C24 H24 119.5 . .
C23 C24 C25 120.9(2) . .
C25 C24 H24 119.5 . .
C20 C25 C24 120.0(2) . .
C20 C25 H25 120.0 . .
C24 C25 H25 120.0 . .
C23 C26 H26A 109.5 . .
C23 C26 H26B 109.5 . .
C23 C26 H26C 109.5 . .
H26A C26 H26B 109.5 . .
H26A C26 H26C 109.5 . .
H26B C26 H26C 109.5 . .
C27 O8 Y1 91.51(11) . .
C27 O8 Dy1 91.51(11) . .
C27 O9 Y1 92.71(12) . .
C27 O9 Dy1 92.71(12) . .
O8 C27 Y1 61.42(10) . .
O8 C27 Dy1 61.42(10) . .
O8 C27 O9 120.85(18) . .
O8 C27 C28 119.79(17) . .
O9 C27 Y1 60.00(10) . .
O9 C27 Dy1 60.00(10) . .
O9 C27 C28 119.36(18) . .
C28 C27 Y1 172.23(14) . .
C28 C27 Dy1 172.23(14) . .
C29 C28 C27 120.74(19) . .
C29 C28 C33 118.8(2) . .
C33 C28 C27 120.48(19) . .
C28 C29 H29 119.7 . .
C28 C29 C30 120.6(2) . .
C30 C29 H29 119.7 . .
C29 C30 H30 119.6 . .
C31 C30 C29 120.8(2) . .
C31 C30 H30 119.6 . .
C30 C31 C34 120.7(2) . .
C32 C31 C30 118.4(2) . .
C32 C31 C34 120.9(2) . .
C31 C32 H32 119.5 . .
C31 C32 C33 121.0(2) . .
C33 C32 H32 119.5 . .
C28 C33 H33 119.8 . .
C32 C33 C28 120.4(2) . .
C32 C33 H33 119.8 . .
C31 C34 H34A 109.5 . .
C31 C34 H34B 109.5 . .
C31 C34 H34C 109.5 . .
H34A C34 H34B 109.5 . .
H34A C34 H34C 109.5 . .
H34B C34 H34C 109.5 . .
N41 C41 C42 178.7(3) . .
C41 C42 H42A 109.5 . .
C41 C42 H42B 109.5 . .
C41 C42 H42C 109.5 . .
H42A C42 H42B 109.5 . .
H42A C42 H42C 109.5 . .
H42B C42 H42C 109.5 . .

loop_
_geom_bond_atom_site_label_1
_geom_bond_atom_site_label_2
_geom_bond_distance
_geom_bond_site_symmetry_2
Al1 O1 1.9423(14) .
Al1 O1 1.9301(13) 7_656
Al1 O2 1.8632(14) .
Al1 O3 1.8638(14) 7_656
Al1 O4 1.8838(14) .
Al1 O6 1.8963(14) 7_656
Y1 O1 2.4048(13) .
Y1 N1 2.5869(17) .
Y1 O2 2.3006(13) .
Y1 O3 2.3143(13) .
Y1 N2 2.5520(17) .
Y1 O5 2.4052(13) .
Y1 O7 2.3856(13) .
Y1 O8 2.4380(13) .
Y1 O9 2.4063(15) .
Dy1 O1 2.4048(13) .
Dy1 N1 2.5869(17) .
Dy1 O2 2.3006(13) .
Dy1 O3 2.3143(13) .
Dy1 N2 2.5520(17) .
Dy1 O5 2.4052(13) .
Dy1 O7 2.3856(13) .
Dy1 O8 2.4380(13) .
Dy1 O9 2.4063(15) .
O1 H1 0.78(2) .
N1 C1 1.492(3) .
N1 C3 1.484(3) .
N1 C5 1.477(3) .
C1 H1A 0.9900 .
C1 H1B 0.9900 .
C1 C2 1.510(3) .
C2 H2A 0.9900 .
C2 H2B 0.9900 .
C2 O2 1.405(2) .
C3 H3A 0.9900 .
C3 H3B 0.9900 .
C3 C4 1.518(3) .
C4 H4A 0.9900 .
C4 H4B 0.9900 .
C4 O3 1.409(2) .
C5 H5A 0.9900 .
C5 H5B 0.9900 .
C5 C6 1.504(3) .
C6 C7 1.392(3) .
C6 N2 1.338(3) .
C7 H7 0.9500 .
C7 C8 1.380(4) .
C8 H8 0.9500 .
C8 C9 1.375(4) .
C9 H9 0.9500 .
C9 C10 1.391(3) .
C10 H10 0.9500 .
C10 N2 1.345(3) .
O4 C11 1.280(2) .
O5 C11 1.248(2) .
C11 C12 1.500(3) .
C12 C13 1.387(3) .
C12 C17 1.382(3) .
C13 H13 0.9500 .
C13 C14 1.378(3) .
C14 H14 0.9500 .
C14 C15 1.386(4) .
C15 C16 1.385(3) .
C15 C18 1.512(3) .
C16 H16 0.9500 .
C16 C17 1.388(3) .
C17 H17 0.9500 .
C18 H18A 0.9800 .
C18 H18B 0.9800 .
C18 H18C 0.9800 .
O6 C19 1.275(2) .
O7 C19 1.240(2) .
C19 C20 1.503(3) .
C20 C21 1.386(3) .
C20 C25 1.381(3) .
C21 H21 0.9500 .
C21 C22 1.386(3) .
C22 H22 0.9500 .
C22 C23 1.383(4) .
C23 C24 1.383(3) .
C23 C26 1.515(3) .
C24 H24 0.9500 .
C24 C25 1.394(3) .
C25 H25 0.9500 .
C26 H26A 0.9800 .
C26 H26B 0.9800 .
C26 H26C 0.9800 .
O8 C27 1.264(3) .
O9 C27 1.274(2) .
C27 C28 1.490(3) .
C28 C29 1.382(3) .
C28 C33 1.389(3) .
C29 H29 0.9500 .
C29 C30 1.389(3) .
C30 H30 0.9500 .
C30 C31 1.386(4) .
C31 C32 1.384(4) .
C31 C34 1.511(3) .
C32 H32 0.9500 .
C32 C33 1.386(3) .
C33 H33 0.9500 .
C34 H34A 0.9800 .
C34 H34B 0.9800 .
C34 H34C 0.9800 .
N41 C41 1.134(3) .
C41 C42 1.473(4) .
C42 H42A 0.9800 .
C42 H42B 0.9800 .
C42 H42C 0.9800 .

loop_
_geom_hbond_atom_site_label_D
_geom_hbond_atom_site_label_H
_geom_hbond_atom_site_label_A
_geom_hbond_distance_DH
_geom_hbond_distance_HA
_geom_hbond_distance_DA
_geom_hbond_angle_DHA
_geom_hbond_publ_flag
O1 H1 N41 0.78(2) 2.23(2) 2.985(3) 163(2) yes
